data_7709289
loop_
_publ_author_name
'Helling, Christoph'
'Ganesamoorthy, Chelladurai'
'W\"olper, Christoph'
'Schulz, Stephan'

_publ_section_title
;
 Geminal C-Cl and Si-Cl bond activation of chloromethanes and
 chlorosilanes by gallanediyl LGa.
;
_journal_issue 5
_journal_name_full 'Dalton transactions (Cambridge, England : 2003)'
_journal_page_first 2050
_journal_page_last 2058
_journal_paper_doi 10.1039/d1dt04192d
_journal_volume 51
_journal_year 2022
_chemical_formula_sum 'C65 H98 Cl2 Ga2 N4'
_chemical_formula_weight 1145.81
_space_group_crystal_system monoclinic
_space_group_IT_number 15
_space_group_name_Hall '-C 2yc'
_space_group_name_H-M_alt 'C 1 2/c 1'
_atom_sites_solution_hydrogens geom
_atom_sites_solution_primary direct
_atom_sites_solution_secondary difmap
_audit_creation_method SHELXL-2017/1
_audit_update_record
;
2021-12-08 deposited with the CCDC.	2022-01-12 downloaded from the CCDC.
;
_cell_angle_alpha 90
_cell_angle_beta 106.591(2)
_cell_angle_gamma 90
_cell_formula_units_Z 4
_cell_length_a 21.398(3)
_cell_length_b 12.3770(15)
_cell_length_c 24.247(3)
_cell_measurement_reflns_used 9891
_cell_measurement_temperature 100(2)
_cell_measurement_theta_max 30.00
_cell_measurement_theta_min 2.23
_cell_volume 6154.3(14)
_computing_cell_refinement 'BRUKER APEX3(v2019.1-0)'
_computing_data_collection 'BRUKER APEX3(v2019.1-0)'
_computing_data_reduction 'BRUKER APEX3(v2019.1-0)'
_computing_molecular_graphics 'ORTEP/PLATON (Spek)'
_computing_publication_material 'BRUKER AXS SHELXTL (c) 2008 / Vers. 2008/4'
_computing_structure_refinement 'SHELXL-2017/1 (Sheldrick, 2017)'
_computing_structure_solution 'BRUKER APEX3(v2019.1-0)'
_diffrn_ambient_temperature 100(2)
_diffrn_detector_area_resol_mean 512
_diffrn_measured_fraction_theta_full 0.999
_diffrn_measured_fraction_theta_max 0.990
_diffrn_measurement_device_type 'Bruker D8 KAPPA II (APEX II detector)'
_diffrn_measurement_method 'Data collection strategy APEX 3/QUEEN'
_diffrn_radiation_monochromator 'Triumph Goebel mirror'
_diffrn_radiation_source 'fine-focus sealed tube'
_diffrn_radiation_type MoK\a
_diffrn_radiation_wavelength 0.71073
_diffrn_reflns_av_R_equivalents 0.0644
_diffrn_reflns_av_unetI/netI 0.0353
_diffrn_reflns_Laue_measured_fraction_full 0.999
_diffrn_reflns_Laue_measured_fraction_max 0.990
_diffrn_reflns_limit_h_max 31
_diffrn_reflns_limit_h_min -32
_diffrn_reflns_limit_k_max 19
_diffrn_reflns_limit_k_min -19
_diffrn_reflns_limit_l_max 37
_diffrn_reflns_limit_l_min -37
_diffrn_reflns_number 121649
_diffrn_reflns_point_group_measured_fraction_full 0.999
_diffrn_reflns_point_group_measured_fraction_max 0.990
_diffrn_reflns_theta_full 25.242
_diffrn_reflns_theta_max 33.318
_diffrn_reflns_theta_min 2.403
_exptl_absorpt_coefficient_mu 1.004
_exptl_absorpt_correction_T_max 0.75
_exptl_absorpt_correction_T_min 0.69
_exptl_absorpt_correction_type multi-scan
_exptl_absorpt_process_details
; 
 SADABS
 R.H. Blessing, Acta Cryst. (1995) A51 33-38 
;
_exptl_crystal_colour colourless
_exptl_crystal_density_diffrn 1.237
_exptl_crystal_description tablet
_exptl_crystal_F_000 2448
_exptl_crystal_size_max 0.232
_exptl_crystal_size_mid 0.148
_exptl_crystal_size_min 0.054
_refine_diff_density_max 0.704
_refine_diff_density_min -0.421
_refine_diff_density_rms 0.067
_refine_ls_extinction_method none
_refine_ls_goodness_of_fit_ref 1.055
_refine_ls_hydrogen_treatment constr
_refine_ls_matrix_type full
_refine_ls_number_parameters 368
_refine_ls_number_reflns 11793
_refine_ls_number_restraints 25
_refine_ls_restrained_S_all 1.054
_refine_ls_R_factor_all 0.0508
_refine_ls_R_factor_gt 0.0334
_refine_ls_shift/su_max 0.003
_refine_ls_shift/su_mean 0.000
_refine_ls_structure_factor_coef Fsqd
_refine_ls_weighting_details 'w=1/[\s^2^(Fo^2^)+(0.0346P)^2^+4.0415P] where P=(Fo^2^+2Fc^2^)/3'
_refine_ls_weighting_scheme calc
_refine_ls_wR_factor_gt 0.0750
_refine_ls_wR_factor_ref 0.0812
_reflns_Friedel_coverage 0.000
_reflns_number_gt 9327
_reflns_number_total 11793
_reflns_threshold_expression 'I > 2\s(I)'
_cod_data_source_file d1dt04192d2.cif
_cod_data_source_block ch_591m
_cod_depositor_comments
;
The following automatic conversions were performed:

data item '_atom_sites_solution_secondary' value 'diffmap' was
changed to 'difmap'.

Automatic conversion script
Id: cif_fix_values 7556 2019-12-06 15:28:31Z antanas 

 Adding full bibliography for 7709288--7709294.cif.
;
_cod_original_cell_volume 6154.1(13)
_cod_original_sg_symbol_H-M 'C 2/c'
_cod_database_code 7709289
_shelx_shelxl_version_number 2017/1
_shelx_space_group_comment
;
The symmetry employed for this shelxl refinement is uniquely defined
by the following loop, which should always be used as a source of
symmetry information in preference to the above space-group names.
They are only intended as comments.
;
_shelx_estimated_absorpt_t_min 0.801
_shelx_estimated_absorpt_t_max 0.948

loop_
_space_group_symop_operation_xyz
'x, y, z'
'-x, y, -z+1/2'
'x+1/2, y+1/2, z'
'-x+1/2, y+1/2, -z+1/2'
'-x, -y, -z'
'x, -y, z-1/2'
'-x+1/2, -y+1/2, -z'
'x+1/2, -y+1/2, z-1/2'

loop_
_atom_site_label
_atom_site_type_symbol
_atom_site_fract_x
_atom_site_fract_y
_atom_site_fract_z
_atom_site_U_iso_or_equiv
_atom_site_adp_type
_atom_site_occupancy
_atom_site_site_symmetry_order
_atom_site_calc_flag
_atom_site_refinement_flags_posn
_atom_site_refinement_flags_adp
_atom_site_refinement_flags_occupancy
_atom_site_disorder_assembly
_atom_site_disorder_group
Ga1 Ga 0.42504(2) 0.78489(2) 0.26461(2) 0.01222(4) Uani 1 1 d . . . . .
Cl1 Cl 0.37850(2) 0.92073(2) 0.20734(2) 0.02017(6) Uani 1 1 d . . . . .
N1 N 0.35245(5) 0.68212(8) 0.25195(4) 0.01439(18) Uani 1 1 d . . . . .
N2 N 0.42140(5) 0.83614(8) 0.33960(4) 0.01463(18) Uani 1 1 d . . . . .
C1 C 0.30281(6) 0.70700(9) 0.27247(6) 0.0169(2) Uani 1 1 d . . . . .
C2 C 0.30613(6) 0.79033(10) 0.31259(6) 0.0189(2) Uani 1 1 d . . . . .
H2 H 0.265586 0.814679 0.316690 0.023 Uiso 1 1 calc R U . . .
C3 C 0.36170(6) 0.84181(9) 0.34720(5) 0.0170(2) Uani 1 1 d . . . . .
C4 C 0.24019(7) 0.64396(11) 0.25333(7) 0.0245(3) Uani 1 1 d . . . . .
H4A H 0.249612 0.566644 0.259261 0.037 Uiso 1 1 calc R U . . .
H4B H 0.219162 0.657671 0.212422 0.037 Uiso 1 1 calc R U . . .
H4C H 0.211023 0.666502 0.275858 0.037 Uiso 1 1 calc R U . . .
C5 C 0.35225(7) 0.90522(11) 0.39738(6) 0.0240(3) Uani 1 1 d . . . . .
H5A H 0.360172 0.858099 0.431159 0.036 Uiso 1 1 calc R U . . .
H5B H 0.307491 0.932823 0.387616 0.036 Uiso 1 1 calc R U . . .
H5C H 0.382930 0.965896 0.405943 0.036 Uiso 1 1 calc R U . . .
C6 C 0.34914(6) 0.58769(9) 0.21620(5) 0.0155(2) Uani 1 1 d . . . . .
C7 C 0.32303(6) 0.59600(10) 0.15615(6) 0.0179(2) Uani 1 1 d . . . . .
C8 C 0.32327(7) 0.50366(11) 0.12300(6) 0.0230(3) Uani 1 1 d . . . . .
H8 H 0.306820 0.508101 0.082296 0.028 Uiso 1 1 calc R U . . .
C9 C 0.34695(7) 0.40595(11) 0.14815(7) 0.0247(3) Uani 1 1 d . . . . .
H9 H 0.346100 0.343899 0.124883 0.030 Uiso 1 1 calc R U . . .
C10 C 0.37180(7) 0.39905(10) 0.20722(6) 0.0229(3) Uani 1 1 d . . . . .
H10 H 0.387576 0.331547 0.224223 0.027 Uiso 1 1 calc R U . . .
C11 C 0.37429(6) 0.48901(10) 0.24252(6) 0.0183(2) Uani 1 1 d . . . . .
C12 C 0.29594(7) 0.70091(10) 0.12612(6) 0.0202(2) Uani 1 1 d . . . . .
H12 H 0.296521 0.756176 0.156345 0.024 Uiso 1 1 calc R U . . .
C13 C 0.22546(8) 0.68865(12) 0.08836(7) 0.0287(3) Uani 1 1 d . . . . .
H13A H 0.198393 0.660752 0.111652 0.043 Uiso 1 1 calc R U . . .
H13B H 0.224120 0.638179 0.056896 0.043 Uiso 1 1 calc R U . . .
H13C H 0.208781 0.759163 0.072370 0.043 Uiso 1 1 calc R U . . .
C14 C 0.33922(8) 0.74190(12) 0.08994(7) 0.0277(3) Uani 1 1 d . . . . .
H14A H 0.384015 0.750656 0.114578 0.042 Uiso 1 1 calc R U . . .
H14B H 0.322725 0.811627 0.072665 0.042 Uiso 1 1 calc R U . . .
H14C H 0.338600 0.689617 0.059429 0.042 Uiso 1 1 calc R U . . .
C15 C 0.40351(7) 0.47726(10) 0.30705(6) 0.0233(3) Uani 1 1 d . . . . .
H15 H 0.408865 0.551089 0.324535 0.028 Uiso 1 1 calc R U . . .
C16 C 0.35824(10) 0.41182(17) 0.33364(8) 0.0439(4) Uani 1 1 d . . . . .
H16A H 0.377037 0.408695 0.375502 0.066 Uiso 1 1 calc R U . . .
H16B H 0.353453 0.338367 0.317890 0.066 Uiso 1 1 calc R U . . .
H16C H 0.315376 0.446696 0.324462 0.066 Uiso 1 1 calc R U . . .
C17 C 0.47053(8) 0.42367(12) 0.32151(7) 0.0309(3) Uani 1 1 d . . . . .
H17A H 0.488144 0.416831 0.363358 0.046 Uiso 1 1 calc R U . . .
H17B H 0.500010 0.467988 0.306568 0.046 Uiso 1 1 calc R U . . .
H17C H 0.466458 0.351797 0.303876 0.046 Uiso 1 1 calc R U . . .
C18 C 0.47656(6) 0.86945(10) 0.38672(5) 0.0162(2) Uani 1 1 d . . . . .
C19 C 0.50936(6) 0.96769(10) 0.38401(5) 0.0175(2) Uani 1 1 d . . . . .
C20 C 0.56194(7) 0.99480(11) 0.43091(6) 0.0232(3) Uani 1 1 d . . . . .
H20 H 0.584709 1.060344 0.429931 0.028 Uiso 1 1 calc R U . . .
C21 C 0.58194(7) 0.92904(12) 0.47883(6) 0.0270(3) Uani 1 1 d . . . . .
H21 H 0.618221 0.949233 0.510048 0.032 Uiso 1 1 calc R U . . .
C22 C 0.54920(8) 0.83438(12) 0.48120(6) 0.0263(3) Uani 1 1 d . . . . .
H22 H 0.563013 0.789828 0.514365 0.032 Uiso 1 1 calc R U . . .
C23 C 0.49606(7) 0.80257(11) 0.43577(6) 0.0214(3) Uani 1 1 d . . . . .
C24 C 0.48900(6) 1.04426(9) 0.33281(6) 0.0183(2) Uani 1 1 d . . . . .
H24 H 0.484074 1.000454 0.297168 0.022 Uiso 1 1 calc R U . . .
C25 C 0.42321(7) 1.09828(10) 0.32794(7) 0.0247(3) Uani 1 1 d . . . . .
H25A H 0.425743 1.138274 0.363393 0.037 Uiso 1 1 calc R U . . .
H25B H 0.389224 1.042870 0.322087 0.037 Uiso 1 1 calc R U . . .
H25C H 0.412591 1.148235 0.295220 0.037 Uiso 1 1 calc R U . . .
C26 C 0.53932(7) 1.13284(10) 0.33382(6) 0.0242(3) Uani 1 1 d . . . . .
H26A H 0.541102 1.182778 0.365601 0.036 Uiso 1 1 calc R U . . .
H26B H 0.526747 1.172472 0.297321 0.036 Uiso 1 1 calc R U . . .
H26C H 0.582305 1.099927 0.339197 0.036 Uiso 1 1 calc R U . . .
C27 C 0.46371(8) 0.69532(11) 0.44099(6) 0.0266(3) Uani 1 1 d . . . . .
H27 H 0.423630 0.688171 0.407688 0.032 Uiso 1 1 calc R U . . .
C28 C 0.50989(9) 0.60214(12) 0.43853(7) 0.0321(3) Uani 1 1 d . . . . .
H28A H 0.548874 0.606628 0.471619 0.048 Uiso 1 1 calc R U . . .
H28B H 0.522604 0.606988 0.402849 0.048 Uiso 1 1 calc R U . . .
H28C H 0.487758 0.533163 0.439539 0.048 Uiso 1 1 calc R U . . .
C29 C 0.44366(10) 0.68771(15) 0.49698(8) 0.0401(4) Uani 1 1 d . . . . .
H29A H 0.482806 0.686804 0.530024 0.060 Uiso 1 1 calc R U . . .
H29B H 0.418695 0.621224 0.496676 0.060 Uiso 1 1 calc R U . . .
H29C H 0.416709 0.750275 0.499896 0.060 Uiso 1 1 calc R U . . .
C30 C 0.500000 0.71510(13) 0.250000 0.0180(3) Uani 1 2 d S T P . .
H30A H 0.518021 0.667003 0.283386 0.022 Uiso 0.5 1 calc R U P . .
H30B H 0.481979 0.667002 0.216615 0.022 Uiso 0.5 1 calc R U P . .
C1_1 C 0.2554(3) 0.5230(3) 0.4380(2) 0.0398(9) Uani 0.712(8) 1 d D . P A 1
H1A_1 H 0.244968 0.497299 0.398163 0.060 Uiso 0.712(8) 1 calc R U P A 1
H1B_1 H 0.301596 0.509335 0.457430 0.060 Uiso 0.712(8) 1 calc R U P A 1
H1C_1 H 0.228412 0.484778 0.458174 0.060 Uiso 0.712(8) 1 calc R U P A 1
C2_1 C 0.24203(15) 0.6438(2) 0.43826(11) 0.0297(6) Uani 0.712(8) 1 d D . P A 1
H2A_1 H 0.195580 0.657235 0.417814 0.036 Uiso 0.712(8) 1 calc R U P A 1
H2AB_1 H 0.268750 0.681788 0.417070 0.036 Uiso 0.712(8) 1 calc R U P A 1
C3_1 C 0.25718(16) 0.6900(2) 0.49885(12) 0.0241(6) Uani 0.712(8) 1 d D . P A 1
H3A_1 H 0.231411 0.650069 0.520212 0.029 Uiso 0.712(8) 1 calc R U P A 1
H3AB_1 H 0.303884 0.677616 0.518791 0.029 Uiso 0.712(8) 1 calc R U P A 1
C1_2 C 0.2644(9) 0.5423(9) 0.4263(6) 0.049(3) Uani 0.288(8) 1 d D . P A 2
H1A_2 H 0.235977 0.483076 0.407358 0.074 Uiso 0.288(8) 1 calc R U P A 2
H1B_2 H 0.279562 0.582447 0.397739 0.074 Uiso 0.288(8) 1 calc R U P A 2
H1C_2 H 0.302081 0.512776 0.455651 0.074 Uiso 0.288(8) 1 calc R U P A 2
C2_2 C 0.2271(4) 0.6171(6) 0.4544(4) 0.0389(17) Uani 0.288(8) 1 d D . P A 2
H2A_2 H 0.211119 0.575450 0.482524 0.047 Uiso 0.288(8) 1 calc R U P A 2
H2AB_2 H 0.188619 0.645062 0.424661 0.047 Uiso 0.288(8) 1 calc R U P A 2
C3_2 C 0.2674(4) 0.7123(6) 0.4852(4) 0.0326(16) Uani 0.288(8) 1 d D . P A 2
H3A_2 H 0.306406 0.683740 0.514230 0.039 Uiso 0.288(8) 1 calc R U P A 2
H3AB_2 H 0.282780 0.754052 0.456813 0.039 Uiso 0.288(8) 1 calc R U P A 2

loop_
_atom_site_aniso_label
_atom_site_aniso_U_11
_atom_site_aniso_U_22
_atom_site_aniso_U_33
_atom_site_aniso_U_23
_atom_site_aniso_U_13
_atom_site_aniso_U_12
Ga1 0.01012(6) 0.01185(6) 0.01464(6) 0.00029(4) 0.00346(4) -0.00020(4)
Cl1 0.02132(16) 0.01521(12) 0.02078(14) 0.00326(10) 0.00087(11) -0.00356(10)
N1 0.0125(5) 0.0121(4) 0.0185(5) 0.0004(3) 0.0045(4) -0.0007(3)
N2 0.0131(5) 0.0141(4) 0.0165(5) -0.0003(3) 0.0039(4) 0.0017(3)
C1 0.0131(6) 0.0154(5) 0.0227(6) 0.0030(4) 0.0060(4) 0.0006(4)
C2 0.0144(6) 0.0190(5) 0.0257(6) 0.0005(5) 0.0098(5) 0.0024(4)
C3 0.0184(6) 0.0149(5) 0.0199(6) 0.0010(4) 0.0089(5) 0.0037(4)
C4 0.0152(6) 0.0241(6) 0.0362(8) -0.0046(5) 0.0107(6) -0.0044(5)
C5 0.0236(7) 0.0250(6) 0.0271(7) -0.0047(5) 0.0135(6) 0.0028(5)
C6 0.0128(6) 0.0128(5) 0.0219(6) -0.0016(4) 0.0063(4) -0.0026(4)
C7 0.0142(6) 0.0172(5) 0.0221(6) -0.0019(4) 0.0048(5) -0.0043(4)
C8 0.0210(7) 0.0231(6) 0.0242(6) -0.0050(5) 0.0054(5) -0.0049(5)
C9 0.0237(7) 0.0187(6) 0.0327(7) -0.0084(5) 0.0096(6) -0.0043(5)
C10 0.0233(7) 0.0146(5) 0.0316(7) -0.0024(5) 0.0092(6) -0.0011(5)
C11 0.0172(6) 0.0144(5) 0.0247(6) -0.0004(4) 0.0080(5) -0.0008(4)
C12 0.0189(6) 0.0190(5) 0.0206(6) 0.0006(4) 0.0020(5) -0.0034(4)
C13 0.0224(7) 0.0288(7) 0.0297(7) 0.0002(5) -0.0013(6) -0.0038(5)
C14 0.0295(8) 0.0275(7) 0.0267(7) 0.0028(5) 0.0088(6) -0.0060(6)
C15 0.0294(7) 0.0160(5) 0.0250(6) 0.0021(5) 0.0085(6) 0.0055(5)
C16 0.0449(11) 0.0554(11) 0.0384(9) 0.0123(8) 0.0232(9) 0.0046(9)
C17 0.0331(9) 0.0288(7) 0.0286(7) 0.0043(6) 0.0055(6) 0.0108(6)
C18 0.0156(6) 0.0169(5) 0.0155(5) -0.0020(4) 0.0034(4) 0.0042(4)
C19 0.0160(6) 0.0158(5) 0.0194(6) -0.0041(4) 0.0031(5) 0.0037(4)
C20 0.0200(7) 0.0212(6) 0.0241(6) -0.0070(5) -0.0008(5) 0.0030(5)
C21 0.0247(7) 0.0299(7) 0.0203(6) -0.0089(5) -0.0029(5) 0.0078(5)
C22 0.0295(8) 0.0305(7) 0.0167(6) 0.0002(5) 0.0030(5) 0.0097(6)
C23 0.0230(7) 0.0230(6) 0.0182(6) 0.0011(4) 0.0059(5) 0.0061(5)
C24 0.0162(6) 0.0138(5) 0.0224(6) -0.0017(4) 0.0015(5) 0.0012(4)
C25 0.0197(7) 0.0170(5) 0.0352(8) 0.0018(5) 0.0044(6) 0.0052(5)
C26 0.0217(7) 0.0162(5) 0.0324(7) -0.0030(5) 0.0040(6) -0.0007(5)
C27 0.0304(8) 0.0264(6) 0.0227(6) 0.0076(5) 0.0073(6) 0.0034(5)
C28 0.0423(10) 0.0233(7) 0.0305(8) 0.0040(5) 0.0099(7) 0.0045(6)
C29 0.0498(11) 0.0402(9) 0.0375(9) 0.0144(7) 0.0239(8) 0.0089(8)
C30 0.0148(8) 0.0152(7) 0.0264(8) 0.000 0.0098(7) 0.000
C1_1 0.050(2) 0.0308(14) 0.042(2) -0.0045(14) 0.0180(16) -0.0041(14)
C2_1 0.0354(14) 0.0289(11) 0.0249(11) 0.0023(9) 0.0086(10) -0.0039(10)
C3_1 0.0253(13) 0.0264(11) 0.0229(12) 0.0065(9) 0.0103(9) 0.0019(9)
C1_2 0.058(7) 0.054(6) 0.037(6) -0.006(4) 0.013(4) -0.010(5)
C2_2 0.034(4) 0.044(4) 0.035(4) 0.007(3) 0.004(3) -0.011(3)
C3_2 0.023(3) 0.044(4) 0.030(4) 0.012(3) 0.005(2) -0.009(3)

loop_
_atom_type_symbol
_atom_type_description
_atom_type_scat_dispersion_real
_atom_type_scat_dispersion_imag
_atom_type_scat_source
C C 0.0033 0.0016 'International Tables Vol C Tables 4.2.6.8 and 6.1.1.4'
H H 0.0000 0.0000 'International Tables Vol C Tables 4.2.6.8 and 6.1.1.4'
Cl Cl 0.1484 0.1585 'International Tables Vol C Tables 4.2.6.8 and 6.1.1.4'
Ga Ga 0.2307 1.6083 'International Tables Vol C Tables 4.2.6.8 and 6.1.1.4'
N N 0.0061 0.0033 'International Tables Vol C Tables 4.2.6.8 and 6.1.1.4'

loop_
_geom_angle_atom_site_label_1
_geom_angle_atom_site_label_2
_geom_angle_atom_site_label_3
_geom_angle
_geom_angle_site_symmetry_1
_geom_angle_site_symmetry_3
_geom_angle_publ_flag
C30 Ga1 N2 124.78(3) . . ?
C30 Ga1 N1 109.96(5) . . ?
N2 Ga1 N1 96.68(4) . . ?
C30 Ga1 Cl1 117.90(3) . . ?
N2 Ga1 Cl1 101.90(3) . . ?
N1 Ga1 Cl1 101.46(3) . . ?
C1 N1 C6 120.24(10) . . ?
C1 N1 Ga1 118.16(8) . . ?
C6 N1 Ga1 121.28(8) . . ?
C3 N2 C18 118.00(10) . . ?
C3 N2 Ga1 115.97(8) . . ?
C18 N2 Ga1 126.03(8) . . ?
N1 C1 C2 122.71(11) . . ?
N1 C1 C4 120.01(11) . . ?
C2 C1 C4 117.28(11) . . ?
C3 C2 C1 128.02(12) . . ?
N2 C3 C2 124.96(11) . . ?
N2 C3 C5 119.30(12) . . ?
C2 C3 C5 115.72(11) . . ?
C7 C6 C11 121.25(11) . . ?
C7 C6 N1 119.92(10) . . ?
C11 C6 N1 118.79(11) . . ?
C8 C7 C6 118.03(12) . . ?
C8 C7 C12 119.09(12) . . ?
C6 C7 C12 122.87(11) . . ?
C9 C8 C7 121.47(13) . . ?
C10 C9 C8 119.69(12) . . ?
C9 C10 C11 121.51(12) . . ?
C10 C11 C6 118.03(12) . . ?
C10 C11 C15 119.23(11) . . ?
C6 C11 C15 122.75(11) . . ?
C7 C12 C13 112.17(11) . . ?
C7 C12 C14 110.29(12) . . ?
C13 C12 C14 110.08(12) . . ?
C11 C15 C17 111.21(12) . . ?
C11 C15 C16 111.05(13) . . ?
C17 C15 C16 109.73(13) . . ?
C23 C18 C19 120.80(12) . . ?
C23 C18 N2 118.44(11) . . ?
C19 C18 N2 120.75(11) . . ?
C20 C19 C18 117.70(12) . . ?
C20 C19 C24 119.45(12) . . ?
C18 C19 C24 122.84(11) . . ?
C21 C20 C19 121.88(13) . . ?
C22 C21 C20 119.85(13) . . ?
C21 C22 C23 121.19(13) . . ?
C22 C23 C18 118.57(13) . . ?
C22 C23 C27 117.97(12) . . ?
C18 C23 C27 123.42(13) . . ?
C19 C24 C26 113.34(11) . . ?
C19 C24 C25 112.15(11) . . ?
C26 C24 C25 108.36(10) . . ?
C23 C27 C28 109.90(13) . . ?
C23 C27 C29 112.05(13) . . ?
C28 C27 C29 109.51(12) . . ?
Ga1 C30 Ga1 127.16(9) 2_655 . ?
C1_1 C2_1 C3_1 112.6(3) . . ?
C3_1 C3_1 C2_1 114.4(3) 7_566 . ?
C1_2 C2_2 C3_2 113.5(9) . . ?
C3_2 C3_2 C2_2 115.3(9) 7_566 . ?

loop_
_geom_bond_atom_site_label_1
_geom_bond_atom_site_label_2
_geom_bond_distance
_geom_bond_site_symmetry_2
_geom_bond_publ_flag
Ga1 C30 1.9413(8) . ?
Ga1 N2 1.9481(10) . ?
Ga1 N1 1.9628(10) . ?
Ga1 Cl1 2.2264(4) . ?
N1 C1 1.3312(16) . ?
N1 C6 1.4448(15) . ?
N2 C3 1.3436(16) . ?
N2 C18 1.4484(16) . ?
C1 C2 1.4056(17) . ?
C1 C4 1.5048(18) . ?
C2 C3 1.3981(19) . ?
C3 C5 1.5092(17) . ?
C6 C7 1.4063(18) . ?
C6 C11 1.4116(17) . ?
C7 C8 1.3982(18) . ?
C7 C12 1.5203(18) . ?
C8 C9 1.384(2) . ?
C9 C10 1.381(2) . ?
C10 C11 1.3962(17) . ?
C11 C15 1.5171(19) . ?
C12 C13 1.532(2) . ?
C12 C14 1.533(2) . ?
C15 C17 1.527(2) . ?
C15 C16 1.538(2) . ?
C18 C23 1.4109(18) . ?
C18 C19 1.4148(18) . ?
C19 C20 1.3932(18) . ?
C19 C24 1.5232(18) . ?
C20 C21 1.383(2) . ?
C21 C22 1.375(2) . ?
C22 C23 1.395(2) . ?
C23 C27 1.519(2) . ?
C24 C26 1.5319(19) . ?
C24 C25 1.5323(19) . ?
C27 C28 1.531(2) . ?
C27 C29 1.539(2) . ?
C1_1 C2_1 1.522(5) . ?
C2_1 C3_1 1.523(4) . ?
C3_1 C3_1 1.520(5) 7_566 ?
C1_2 C2_2 1.506(11) . ?
C2_2 C3_2 1.524(9) . ?
C3_2 C3_2 1.498(16) 7_566 ?
